data_2204943
loop_
_publ_author_name
'Wang, Hai-Bo'
'Chen, Jia-Hui'
'Pu, Yue-Qing'
'Wang, Jin-Tang'

_publ_section_title
;Methyl
 3-(dimethylamino)-2-[2-(1-{3-[4-(methylsulfanyl)phenyl]-1,2,4-oxadiazol-5-yl}-2-(dimethylamino)vinyloxy)phenyl]acrylate
;
_journal_issue 1
_journal_name_full 'Acta Crystallographica Section E'
_journal_page_first o58
_journal_page_last o59
_journal_paper_doi 10.1107/S1600536804031897
_journal_volume 61
_journal_year 2005
_chemical_formula_iupac 'C25 H28 N4 O4 S'
_chemical_formula_moiety 'C25 H28 N4 O4 S'
_chemical_formula_sum 'C25 H28 N4 O4 S'
_chemical_formula_weight 480.57
_chemical_name_systematic
;Methyl
3-(dimethylamino)-2-[2-(1-{3-[4-(methylsulfanyl)phenyl]-1,2,4-oxadiazol-5-yl}-
2-(dimethylamino)vinyloxy)phenyl]acrylate
;
_space_group_IT_number 14
_symmetry_cell_setting monoclinic
_symmetry_space_group_name_Hall '-P 2yn'
_symmetry_space_group_name_H-M 'P 1 21/n 1'
_atom_sites_solution_hydrogens geom
_atom_sites_solution_primary direct
_atom_sites_solution_secondary difmap
_cell_angle_alpha 90.00
_cell_angle_beta 97.02(3)
_cell_angle_gamma 90.00
_cell_formula_units_Z 4
_cell_length_a 8.2940(17)
_cell_length_b 12.654(3)
_cell_length_c 23.601(5)
_cell_measurement_reflns_used 25
_cell_measurement_temperature 293(2)
_cell_measurement_theta_max 13
_cell_measurement_theta_min 9
_cell_volume 2458.4(9)
_computing_cell_refinement 'CAD-4 Software'
_computing_data_collection 'CAD-4 Software (Enraf--Nonius, 1989)'
_computing_data_reduction 'XCAD4 (Harms & Wocadlo, 1995)'
_computing_molecular_graphics 'SHELXTL (Siemens, 1996)'
_computing_publication_material SHELXL97
_computing_structure_refinement 'SHELXL97 (Sheldrick, 1997)'
_computing_structure_solution 'SHELXS97 (Sheldrick, 1997)'
_diffrn_ambient_temperature 293(2)
_diffrn_measured_fraction_theta_full 0.992
_diffrn_measured_fraction_theta_max 0.992
_diffrn_measurement_device_type 'Enraf--Nonius CAD-4'
_diffrn_measurement_method \w/2\q
_diffrn_radiation_monochromator graphite
_diffrn_radiation_source 'fine-focus sealed tube'
_diffrn_radiation_type MoK\a
_diffrn_radiation_wavelength 0.71073
_diffrn_reflns_av_R_equivalents 0.0569
_diffrn_reflns_av_sigmaI/netI 0.0666
_diffrn_reflns_limit_h_max 9
_diffrn_reflns_limit_h_min 0
_diffrn_reflns_limit_k_max 15
_diffrn_reflns_limit_k_min 0
_diffrn_reflns_limit_l_max 28
_diffrn_reflns_limit_l_min -28
_diffrn_reflns_number 5129
_diffrn_reflns_theta_full 25.97
_diffrn_reflns_theta_max 25.97
_diffrn_reflns_theta_min 1.74
_diffrn_standards_decay_% 0
_diffrn_standards_interval_count 200
_diffrn_standards_interval_time 120
_diffrn_standards_number 3
_exptl_absorpt_coefficient_mu 0.170
_exptl_absorpt_correction_type none
_exptl_crystal_colour colourless
_exptl_crystal_density_diffrn 1.298
_exptl_crystal_density_method 'not measured'
_exptl_crystal_description block
_exptl_crystal_F_000 1016
_exptl_crystal_size_max .4
_exptl_crystal_size_mid .3
_exptl_crystal_size_min .3
_refine_diff_density_max 0.249
_refine_diff_density_min -0.247
_refine_ls_extinction_coef 0.0048(13)
_refine_ls_extinction_expression Fc^*^=kFc[1+0.001xFc^2^\l^3^/sin(2\q)]^-1/4^
_refine_ls_extinction_method SHELXL97
_refine_ls_goodness_of_fit_ref 1.097
_refine_ls_hydrogen_treatment constr
_refine_ls_matrix_type full
_refine_ls_number_parameters 308
_refine_ls_number_reflns 4785
_refine_ls_number_restraints 0
_refine_ls_restrained_S_all 1.097
_refine_ls_R_factor_all 0.1474
_refine_ls_R_factor_gt 0.0582
_refine_ls_shift/su_max 0.009
_refine_ls_shift/su_mean 0.001
_refine_ls_structure_factor_coef Fsqd
_refine_ls_weighting_details 'calc w=1/[\s^2^(Fo^2^)+(0.1P)^2^] where P=(Fo^2^+2Fc^2^)/3'
_refine_ls_weighting_scheme calc
_refine_ls_wR_factor_gt 0.1653
_refine_ls_wR_factor_ref 0.2111
_reflns_number_gt 2345
_reflns_number_total 4785
_reflns_threshold_expression I>2\s(I)
_cod_data_source_file ob6448.cif
_cod_data_source_block I
_cod_depositor_comments
;
The following automatic conversions were performed:
'_symmetry_cell_setting' value 'Monoclinic' changed to 'monoclinic'
according to '/home/saulius/struct/CIF-dictionaries/cif_core.dic'
dictionary named 'cif_core.dic' version 2.4.1 from 2010-06-29.

Automatic conversion script
Id: cif_fix_enum 1527 2010-12-29 10:47:43Z saulius 

The following automatic conversions were performed:

'_symmetry_cell_setting' value 'Monoclinic' changed to 'monoclinic'
according to /home/saulius/struct/CIF-dictionaries/cif_core.dic
dictionary named 'cif_core.dic' version 2.4.1 from 2010-06-29.

Automatic conversion script
Id: cif_fix_values 1715 2011-07-08 13:25:40Z adriana 
;
_cod_original_sg_symbol_H-M 'P 21/n'
_cod_database_code 2204943
_cod_database_fobs_code 2204943

loop_
_symmetry_equiv_pos_as_xyz
'x, y, z'
'-x+1/2, y+1/2, -z+1/2'
'-x, -y, -z'
'x-1/2, -y-1/2, z-1/2'

loop_
_atom_site_label
_atom_site_fract_x
_atom_site_fract_y
_atom_site_fract_z
_atom_site_U_iso_or_equiv
_atom_site_adp_type
_atom_site_calc_flag
_atom_site_refinement_flags
_atom_site_occupancy
_atom_site_type_symbol
S 0.08012(14) 0.17354(10) 0.04616(5) 0.0825(4) Uani d . 1 S
O1 0.4590(4) -0.3252(2) 0.22705(12) 0.0807(9) Uani d . 1 O
O2 0.7074(3) -0.2165(2) 0.34968(10) 0.0578(7) Uani d . 1 O
O3 0.7910(4) -0.1166(3) 0.51887(11) 0.0861(10) Uani d . 1 O
O4 0.9948(3) -0.1811(2) 0.47539(11) 0.0661(8) Uani d . 1 O
N1 0.3691(5) -0.2671(3) 0.18243(16) 0.0808(11) Uani d . 1 N
N2 0.5052(3) -0.1568(3) 0.24706(12) 0.0568(8) Uani d . 1 N
N3 0.6235(4) 0.0744(3) 0.38594(14) 0.0639(9) Uani d . 1 N
N4 0.7353(4) -0.4533(3) 0.36462(15) 0.0729(10) Uani d . 1 N
C1 0.1268(5) 0.2986(3) 0.0787(2) 0.0854(14) Uani d . 1 C
H1B 0.0736 0.3534 0.0552 0.128 Uiso calc R 1 H
H1C 0.2421 0.3097 0.0827 0.128 Uiso calc R 1 H
H1D 0.0897 0.3002 0.1156 0.128 Uiso calc R 1 H
C2 0.1838(4) 0.0809(3) 0.09275(16) 0.0611(10) Uani d . 1 C
C3 0.1782(5) -0.0239(3) 0.07402(17) 0.0677(11) Uani d . 1 C
H3A 0.1243 -0.0396 0.0381 0.081 Uiso calc R 1 H
C4 0.2488(4) -0.1033(3) 0.10662(17) 0.0642(11) Uani d . 1 C
H4A 0.2425 -0.1722 0.0928 0.077 Uiso calc R 1 H
C5 0.3314(4) -0.0827(3) 0.16097(15) 0.0561(10) Uani d . 1 C
C6 0.3389(5) 0.0211(3) 0.17948(17) 0.0641(11) Uani d . 1 C
H6A 0.3940 0.0370 0.2152 0.077 Uiso calc R 1 H
C7 0.2666(4) 0.1014(3) 0.14613(16) 0.0628(11) Uani d . 1 C
H7A 0.2736 0.1704 0.1597 0.075 Uiso calc R 1 H
C8 0.4031(4) -0.1697(3) 0.19627(16) 0.0566(10) Uani d . 1 C
C9 0.5356(4) -0.2537(3) 0.26288(16) 0.0565(9) Uani d . 1 C
C10 0.6370(4) -0.2939(3) 0.31215(16) 0.0558(10) Uani d . 1 C
C11 0.8484(4) -0.1667(3) 0.33657(14) 0.0454(8) Uani d . 1 C
C12 0.9251(4) -0.1944(3) 0.28989(14) 0.0558(10) Uani d . 1 C
H12A 0.8840 -0.2481 0.2654 0.067 Uiso calc R 1 H
C13 1.0640(5) -0.1405(3) 0.28045(16) 0.0633(11) Uani d . 1 C
H13A 1.1171 -0.1586 0.2493 0.076 Uiso calc R 1 H
C14 1.1245(5) -0.0616(3) 0.31570(18) 0.0682(11) Uani d . 1 C
H14A 1.2174 -0.0253 0.3085 0.082 Uiso calc R 1 H
C15 1.0470(5) -0.0352(3) 0.36264(16) 0.0589(10) Uani d . 1 C
H15A 1.0901 0.0182 0.3870 0.071 Uiso calc R 1 H
C16 0.9059(4) -0.0870(3) 0.37406(14) 0.0449(8) Uani d . 1 C
C17 0.8208(4) -0.0611(3) 0.42423(14) 0.0501(9) Uani d . 1 C
C18 0.8623(5) -0.1193(3) 0.47689(15) 0.0579(10) Uani d . 1 C
C19 1.0447(6) -0.2425(4) 0.52581(18) 0.0857(14) Uani d . 1 C
H19A 1.1395 -0.2829 0.5203 0.129 Uiso calc R 1 H
H19B 0.9585 -0.2895 0.5329 0.129 Uiso calc R 1 H
H19C 1.0693 -0.1961 0.5579 0.129 Uiso calc R 1 H
C20 0.6985(4) 0.0100(3) 0.42550(15) 0.0522(9) Uani d . 1 C
H20A 0.6596 0.0147 0.4607 0.063 Uiso calc R 1 H
C21 0.4973(6) 0.1459(4) 0.3995(2) 0.0966(16) Uani d . 1 C
H21A 0.4802 0.1368 0.4387 0.145 Uiso calc R 1 H
H21B 0.3984 0.1309 0.3753 0.145 Uiso calc R 1 H
H21C 0.5298 0.2175 0.3935 0.145 Uiso calc R 1 H
C22 0.6621(7) 0.0818(4) 0.32782(19) 0.0909(15) Uani d . 1 C
H22A 0.7469 0.0325 0.3224 0.136 Uiso calc R 1 H
H22B 0.6978 0.1523 0.3207 0.136 Uiso calc R 1 H
H22C 0.5672 0.0656 0.3018 0.136 Uiso calc R 1 H
C23 0.6512(5) -0.3983(3) 0.32260(17) 0.0622(10) Uani d . 1 C
H23A 0.5910 -0.4402 0.2954 0.075 Uiso calc R 1 H
C24 0.7202(6) -0.5682(3) 0.3660(2) 0.0888(14) Uani d . 1 C
H24A 0.6527 -0.5917 0.3324 0.133 Uiso calc R 1 H
H24B 0.6721 -0.5888 0.3993 0.133 Uiso calc R 1 H
H24C 0.8259 -0.5997 0.3671 0.133 Uiso calc R 1 H
C25 0.8376(5) -0.4064(4) 0.41265(17) 0.0814(13) Uani d . 1 C
H25A 0.8407 -0.3311 0.4078 0.122 Uiso calc R 1 H
H25B 0.9456 -0.4344 0.4143 0.122 Uiso calc R 1 H
H25C 0.7939 -0.4226 0.4475 0.122 Uiso calc R 1 H

loop_
_atom_site_aniso_label
_atom_site_aniso_U_11
_atom_site_aniso_U_22
_atom_site_aniso_U_33
_atom_site_aniso_U_12
_atom_site_aniso_U_13
_atom_site_aniso_U_23
S 0.0732(8) 0.0890(9) 0.0805(8) -0.0152(7) -0.0096(6) 0.0062(7)
O1 0.092(2) 0.0659(18) 0.078(2) -0.0055(17) -0.0154(17) -0.0138(16)
O2 0.0485(15) 0.0755(17) 0.0518(14) -0.0105(13) 0.0159(12) -0.0137(13)
O3 0.087(2) 0.126(3) 0.0500(16) 0.0136(19) 0.0263(15) 0.0080(17)
O4 0.0631(17) 0.0824(19) 0.0540(15) 0.0115(15) 0.0117(13) 0.0182(14)
N1 0.089(3) 0.072(2) 0.075(2) -0.004(2) -0.015(2) -0.015(2)
N2 0.0479(18) 0.068(2) 0.0538(19) -0.0057(16) 0.0048(15) -0.0137(16)
N3 0.058(2) 0.068(2) 0.067(2) 0.0140(17) 0.0149(16) -0.0007(18)
N4 0.065(2) 0.083(3) 0.069(2) 0.003(2) 0.0014(18) -0.001(2)
C1 0.081(3) 0.088(3) 0.089(3) -0.001(3) 0.016(3) 0.002(3)
C2 0.039(2) 0.080(3) 0.065(2) -0.013(2) 0.0112(18) -0.001(2)
C3 0.064(3) 0.082(3) 0.056(2) -0.016(2) -0.001(2) -0.013(2)
C4 0.052(2) 0.076(3) 0.065(3) -0.013(2) 0.010(2) -0.014(2)
C5 0.039(2) 0.077(3) 0.055(2) -0.0084(19) 0.0136(17) -0.011(2)
C6 0.051(2) 0.086(3) 0.055(2) -0.004(2) 0.0036(18) -0.021(2)
C7 0.050(2) 0.077(3) 0.060(2) -0.007(2) 0.0014(19) -0.013(2)
C8 0.043(2) 0.071(3) 0.057(2) -0.005(2) 0.0104(17) -0.012(2)
C9 0.047(2) 0.061(2) 0.062(2) -0.011(2) 0.0115(18) -0.016(2)
C10 0.048(2) 0.065(3) 0.055(2) -0.0087(19) 0.0104(18) -0.0124(19)
C11 0.0396(18) 0.054(2) 0.0447(18) 0.0049(17) 0.0134(15) 0.0035(17)
C12 0.051(2) 0.073(3) 0.045(2) 0.003(2) 0.0095(17) -0.0068(18)
C13 0.057(2) 0.080(3) 0.057(2) 0.008(2) 0.0240(19) 0.005(2)
C14 0.059(3) 0.076(3) 0.075(3) -0.003(2) 0.030(2) 0.013(2)
C15 0.061(2) 0.055(2) 0.063(2) -0.005(2) 0.0163(19) 0.0043(19)
C16 0.0434(19) 0.0472(19) 0.0456(18) 0.0069(16) 0.0109(15) 0.0045(16)
C17 0.047(2) 0.057(2) 0.048(2) 0.0009(18) 0.0123(16) -0.0063(18)
C18 0.055(2) 0.074(3) 0.046(2) -0.003(2) 0.0127(18) -0.0011(19)
C19 0.085(3) 0.099(3) 0.072(3) 0.012(3) 0.007(2) 0.034(3)
C20 0.054(2) 0.057(2) 0.048(2) -0.0041(19) 0.0150(17) -0.0035(18)
C21 0.074(3) 0.105(4) 0.112(4) 0.034(3) 0.017(3) -0.005(3)
C22 0.106(4) 0.093(3) 0.074(3) 0.039(3) 0.015(3) 0.021(3)
C23 0.053(2) 0.071(3) 0.064(3) -0.006(2) 0.011(2) -0.008(2)
C24 0.085(3) 0.078(3) 0.103(4) 0.004(3) 0.013(3) 0.006(3)
C25 0.068(3) 0.109(4) 0.065(3) 0.001(3) 0.001(2) 0.004(3)

loop_
_atom_type_symbol
_atom_type_description
_atom_type_scat_dispersion_real
_atom_type_scat_dispersion_imag
_atom_type_scat_source
C C 0.0033 0.0016 'International Tables Vol C Tables 4.2.6.8 and 6.1.1.4'
H H 0.0000 0.0000 'International Tables Vol C Tables 4.2.6.8 and 6.1.1.4'
N N 0.0061 0.0033 'International Tables Vol C Tables 4.2.6.8 and 6.1.1.4'
O O 0.0106 0.0060 'International Tables Vol C Tables 4.2.6.8 and 6.1.1.4'
S S 0.1246 0.1234 'International Tables Vol C Tables 4.2.6.8 and 6.1.1.4'

loop_
_geom_angle_atom_site_label_1
_geom_angle_atom_site_label_2
_geom_angle_atom_site_label_3
_geom_angle
_geom_angle_publ_flag
C2 S C1 105.0(2) no
C9 O1 N1 106.4(3) yes
C11 O2 C10 118.1(3) no
C18 O4 C19 116.3(3) no
C8 N1 O1 103.1(3) yes
C9 N2 C8 102.4(3) yes
C20 N3 C21 121.0(3) no
C20 N3 C22 124.3(3) no
C21 N3 C22 114.7(4) no
C23 N4 C25 124.5(4) no
C23 N4 C24 119.8(4) no
C25 N4 C24 115.6(4) no
S C1 H1B 109.5 ?
S C1 H1C 109.5 ?
H1B C1 H1C 109.5 ?
S C1 H1D 109.5 ?
H1B C1 H1D 109.5 ?
H1C C1 H1D 109.5 ?
C7 C2 C3 117.3(4) ?
C7 C2 S 126.6(3) no
C3 C2 S 116.1(3) no
C4 C3 C2 122.0(4) ?
C4 C3 H3A 119.0 ?
C2 C3 H3A 119.0 ?
C3 C4 C5 120.7(4) ?
C3 C4 H4A 119.7 ?
C5 C4 H4A 119.7 ?
C6 C5 C4 117.6(4) ?
C6 C5 C8 122.4(3) no
C4 C5 C8 120.0(4) no
C7 C6 C5 121.4(4) ?
C7 C6 H6A 119.3 ?
C5 C6 H6A 119.3 ?
C6 C7 C2 121.1(4) ?
C6 C7 H7A 119.5 ?
C2 C7 H7A 119.5 ?
N1 C8 N2 114.8(4) yes
N1 C8 C5 120.7(4) no
N2 C8 C5 124.5(3) no
N2 C9 O1 113.3(4) yes
N2 C9 C10 129.8(3) no
O1 C9 C10 117.0(4) no
C23 C10 O2 123.4(4) no
C23 C10 C9 121.6(3) no
O2 C10 C9 114.8(3) no
C12 C11 C16 122.5(3) ?
C12 C11 O2 122.8(3) no
C16 C11 O2 114.8(3) no
C13 C12 C11 118.5(3) ?
C13 C12 H12A 120.7 ?
C11 C12 H12A 120.7 ?
C14 C13 C12 121.2(4) ?
C14 C13 H13A 119.4 ?
C12 C13 H13A 119.4 ?
C13 C14 C15 119.6(4) ?
C13 C14 H14A 120.2 ?
C15 C14 H14A 120.2 ?
C14 C15 C16 121.5(4) ?
C14 C15 H15A 119.2 ?
C16 C15 H15A 119.2 ?
C11 C16 C15 116.7(3) ?
C11 C16 C17 120.5(3) no
C15 C16 C17 122.8(3) ?
C20 C17 C18 114.7(3) no
C20 C17 C16 126.2(3) no
C18 C17 C16 119.0(3) no
O3 C18 O4 121.1(4) no
O3 C18 C17 126.6(4) no
O4 C18 C17 112.3(3) no
O4 C19 H19A 109.5 ?
O4 C19 H19B 109.5 ?
H19A C19 H19B 109.5 ?
O4 C19 H19C 109.5 ?
H19A C19 H19C 109.5 ?
H19B C19 H19C 109.5 ?
N3 C20 C17 132.4(3) no
N3 C20 H20A 113.8 ?
C17 C20 H20A 113.8 ?
N3 C21 H21A 109.5 ?
N3 C21 H21B 109.5 ?
H21A C21 H21B 109.5 ?
N3 C21 H21C 109.5 ?
H21A C21 H21C 109.5 ?
H21B C21 H21C 109.5 ?
N3 C22 H22A 109.5 ?
N3 C22 H22B 109.5 ?
H22A C22 H22B 109.5 ?
N3 C22 H22C 109.5 ?
H22A C22 H22C 109.5 ?
H22B C22 H22C 109.5 ?
N4 C23 C10 132.3(4) no
N4 C23 H23A 113.8 ?
C10 C23 H23A 113.8 ?
N4 C24 H24A 109.5 ?
N4 C24 H24B 109.5 ?
H24A C24 H24B 109.5 ?
N4 C24 H24C 109.5 ?
H24A C24 H24C 109.5 ?
H24B C24 H24C 109.5 ?
N4 C25 H25A 109.5 ?
N4 C25 H25B 109.5 ?
H25A C25 H25B 109.5 ?
N4 C25 H25C 109.5 ?
H25A C25 H25C 109.5 ?
H25B C25 H25C 109.5 ?

loop_
_geom_bond_atom_site_label_1
_geom_bond_atom_site_label_2
_geom_bond_distance
_geom_bond_publ_flag
S C2 1.758(4) yes
S C1 1.781(5) yes
O1 C9 1.344(4) yes
O1 N1 1.419(4) yes
O2 C11 1.396(4) no
O2 C10 1.400(4) no
O3 C18 1.215(4) no
O4 C18 1.352(4) no
O4 C19 1.439(4) no
N1 C8 1.298(5) yes
N2 C9 1.297(5) yes
N2 C8 1.390(5) yes
N3 C20 1.334(4) no
N3 C21 1.449(5) no
N3 C22 1.449(5) no
N4 C23 1.336(5) no
N4 C25 1.457(5) no
N4 C24 1.460(5) no
C1 H1B 0.9600 ?
C1 H1C 0.9600 ?
C1 H1D 0.9600 ?
C2 C7 1.384(5) ?
C2 C3 1.397(5) ?
C3 C4 1.355(5) ?
C3 H3A 0.9300 ?
C4 C5 1.403(5) ?
C4 H4A 0.9300 ?
C5 C6 1.383(5) ?
C5 C8 1.462(5) no
C6 C7 1.377(5) ?
C6 H6A 0.9300 ?
C7 H7A 0.9300 ?
C9 C10 1.442(5) no
C10 C23 1.347(5) no
C11 C12 1.383(5) ?
C11 C16 1.387(5) ?
C12 C13 1.380(5) ?
C12 H12A 0.9300 ?
C13 C14 1.356(5) ?
C13 H13A 0.9300 ?
C14 C15 1.388(5) ?
C14 H14A 0.9300 ?
C15 C16 1.396(5) ?
C15 H15A 0.9300 ?
C16 C17 1.487(4) no
C17 C20 1.358(5) no
C17 C18 1.450(5) no
C19 H19A 0.9600 ?
C19 H19B 0.9600 ?
C19 H19C 0.9600 ?
C20 H20A 0.9300 ?
C21 H21A 0.9600 ?
C21 H21B 0.9600 ?
C21 H21C 0.9600 ?
C22 H22A 0.9600 ?
C22 H22B 0.9600 ?
C22 H22C 0.9600 ?
C23 H23A 0.9300 ?
C24 H24A 0.9600 ?
C24 H24B 0.9600 ?
C24 H24C 0.9600 ?
C25 H25A 0.9600 ?
C25 H25B 0.9600 ?
C25 H25C 0.9600 ?

loop_
_geom_hbond_atom_site_label_D
_geom_hbond_atom_site_label_H
_geom_hbond_atom_site_label_A
_geom_hbond_site_symmetry_A
_geom_hbond_distance_DH
_geom_hbond_distance_HA
_geom_hbond_distance_DA
_geom_hbond_angle_DHA
_geom_hbond_publ_flag
C20 H20A O3 . 0.93 2.34 2.756(5) 107 yes
C23 H23A O1 . 0.93 2.34 2.757(3) 107 yes
C25 H25A O2 . 0.96 2.20 2.959(5) 135 yes
C25 H25B Cg2 2_645 0.96 2.88 3.7830(10) 158 yes

loop_
_geom_torsion_atom_site_label_1
_geom_torsion_atom_site_label_2
_geom_torsion_atom_site_label_3
_geom_torsion_atom_site_label_4
_geom_torsion
_geom_torsion_publ_flag
C9 O1 N1 C8 0.6(4) ?
C1 S C2 C7 7.0(4) ?
C1 S C2 C3 -174.5(3) ?
C7 C2 C3 C4 0.7(6) ?
S C2 C3 C4 -177.9(3) ?
C2 C3 C4 C5 -0.1(6) ?
C3 C4 C5 C6 -0.6(5) ?
C3 C4 C5 C8 178.3(3) ?
C4 C5 C6 C7 0.7(5) ?
C8 C5 C6 C7 -178.2(3) ?
C5 C6 C7 C2 -0.1(6) ?
C3 C2 C7 C6 -0.6(6) ?
S C2 C7 C6 177.9(3) ?
O1 N1 C8 N2 -1.4(4) yes
O1 N1 C8 C5 -179.1(3) ?
C9 N2 C8 N1 1.7(4) ?
C9 N2 C8 C5 179.3(3) ?
C6 C5 C8 N1 167.3(4) ?
C4 C5 C8 N1 -11.6(5) yes
C6 C5 C8 N2 -10.2(6) ?
C4 C5 C8 N2 171.0(3) ?
C8 N2 C9 O1 -1.2(4) ?
C8 N2 C9 C10 178.8(4) ?
N1 O1 C9 N2 0.4(4) ?
N1 O1 C9 C10 -179.6(3) ?
C11 O2 C10 C23 103.1(4) ?
C11 O2 C10 C9 -81.8(4) yes
N2 C9 C10 C23 178.3(4) ?
O1 C9 C10 C23 -1.6(6) ?
N2 C9 C10 O2 3.1(6) ?
O1 C9 C10 O2 -176.8(3) ?
C10 O2 C11 C12 -3.3(5) ?
C10 O2 C11 C16 176.6(3) ?
C16 C11 C12 C13 0.0(5) ?
O2 C11 C12 C13 180.0(3) ?
C11 C12 C13 C14 -0.4(6) ?
C12 C13 C14 C15 0.9(6) ?
C13 C14 C15 C16 -1.1(6) ?
C12 C11 C16 C15 -0.2(5) ?
O2 C11 C16 C15 179.8(3) ?
C12 C11 C16 C17 -179.0(3) ?
O2 C11 C16 C17 1.0(4) ?
C14 C15 C16 C11 0.7(5) ?
C14 C15 C16 C17 179.5(3) ?
C11 C16 C17 C20 -89.7(4) ?
C15 C16 C17 C20 91.6(5) ?
C11 C16 C17 C18 86.8(4) yes
C15 C16 C17 C18 -91.9(4) ?
C19 O4 C18 O3 0.2(6) ?
C19 O4 C18 C17 -179.6(3) ?
C20 C17 C18 O3 6.4(6) ?
C16 C17 C18 O3 -170.4(4) ?
C20 C17 C18 O4 -173.8(3) ?
C16 C17 C18 O4 9.4(5) ?
C21 N3 C20 C17 -178.1(4) ?
C22 N3 C20 C17 -0.1(7) ?
C18 C17 C20 N3 -177.3(4) ?
C16 C17 C20 N3 -0.8(6) ?
C25 N4 C23 C10 0.7(7) ?
C24 N4 C23 C10 177.0(4) ?
O2 C10 C23 N4 -4.9(7) ?
C9 C10 C23 N4 -179.7(4) ?

loop_
_cod_related_entry_id
_cod_related_entry_database
_cod_related_entry_code
1 ChemSpider 30654775
